data_4106826
loop_
_publ_author_name
'Tetsuro Murahashi'
'Kohei Takase'
'Masa-aki Oka'
'Sensuke Ogoshi'

_publ_section_title
;
 Oxidative Dinuclear Addition of a PdI-PdI Moiety to Arenes: Generation of
 \m-\h3:\h3-Arene-PdII2 Species
;
_journal_name_full 'Journal of the American Chemical Society'
_journal_page_first 14908
_journal_page_last 14911
_journal_paper_doi 10.1021/ja206076u
_journal_volume 133
_journal_year 2011
_chemical_formula_moiety 'C33.50 H30 B2 F8 N4 Pd2'
_chemical_formula_sum 'C33.5 H30 B2 F8 N4 Pd2'
_chemical_formula_weight 875.04
_space_group_IT_number 14
_symmetry_cell_setting monoclinic
_symmetry_Int_Tables_number 14
_symmetry_space_group_name_Hall '-P 2ybc'
_symmetry_space_group_name_H-M 'P 1 21/c 1'
_atom_sites_solution_hydrogens geom
_atom_sites_solution_primary direct
_atom_sites_solution_secondary difmap
_cell_angle_alpha 90.0000
_cell_angle_beta 101.0520(10)
_cell_angle_gamma 90.0000
_cell_formula_units_Z 4
_cell_length_a 13.4428(5)
_cell_length_b 24.2164(9)
_cell_length_c 10.8013(5)
_cell_measurement_reflns_used 17446
_cell_measurement_temperature 123
_cell_measurement_theta_max 27.47
_cell_measurement_theta_min 3.09
_cell_volume 3451.0(2)
_computing_cell_refinement 'RAPID AUTO'
_computing_data_collection 'RAPID AUTO (Rigaku, ????)'
_computing_data_reduction 'RAPID AUTO'
_computing_molecular_graphics 'CrystalStructure 4.0'
_computing_publication_material 'CrystalStructure 4.0 (Rigaku, 2010)'
_computing_structure_refinement 'CRYSTALS (Carruthers, et al., 1999)'
_computing_structure_solution 'DIRDIF99-PATTY (Gould, et al., 1999)'
_diffrn_ambient_temperature 123
_diffrn_detector_area_resol_mean 10.000
_diffrn_measured_fraction_theta_full 0.997
_diffrn_measured_fraction_theta_max 0.997
_diffrn_measurement_device_type 'Rigaku R-AXIS RAPID'
_diffrn_measurement_method \w
_diffrn_radiation_type 'Mo K\a'
_diffrn_radiation_wavelength 0.71075
_diffrn_reflns_av_R_equivalents 0.0699
_diffrn_reflns_limit_h_max 17
_diffrn_reflns_limit_h_min -17
_diffrn_reflns_limit_k_max 31
_diffrn_reflns_limit_k_min -31
_diffrn_reflns_limit_l_max 14
_diffrn_reflns_limit_l_min -14
_diffrn_reflns_number 33650
_diffrn_reflns_theta_full 27.47
_diffrn_reflns_theta_max 27.47
_diffrn_standards_number 0
_exptl_absorpt_coefficient_mu 1.117
_exptl_absorpt_correction_T_max 0.894
_exptl_absorpt_correction_T_min 0.497
_exptl_absorpt_correction_type multi-scan
_exptl_absorpt_process_details 'ABSCOR (Rigaku, 1995)'
_exptl_crystal_colour orange
_exptl_crystal_density_diffrn 1.684
_exptl_crystal_description block
_exptl_crystal_F_000 1732.00
_exptl_crystal_size_max 0.200
_exptl_crystal_size_mid 0.100
_exptl_crystal_size_min 0.100
_refine_diff_density_max 0.734
_refine_diff_density_min -0.884
_refine_ls_extinction_method none
_refine_ls_goodness_of_fit_ref 1.362
_refine_ls_hydrogen_treatment constr
_refine_ls_number_parameters 480
_refine_ls_number_reflns 3841
_refine_ls_R_factor_gt 0.0455
_refine_ls_shift/su_max 0.195
_refine_ls_structure_factor_coef F
_refine_ls_weighting_details 'w = 1/[0.0010Fo^2^ + 1.0000\s(Fo^2^)]'
_refine_ls_weighting_scheme calc
_refine_ls_wR_factor_ref 0.0607
_reflns_number_gt 3841
_reflns_number_total 7876
_reflns_threshold_expression F>3.0\s(F)
_cod_data_source_file ja206076u_si_005.cif
_cod_data_source_block takase10
_cod_original_cell_volume 3451.0(3)
_cod_original_formula_sum 'C33.50 H30 B2 F8 N4 Pd2'
_cod_database_code 4106826

loop_
_symmetry_equiv_pos_site_id
_symmetry_equiv_pos_as_xyz
1 +X,+Y,+Z
2 -X,1/2+Y,1/2-Z
3 -X,-Y,-Z
4 +X,1/2-Y,1/2+Z

loop_
_atom_site_label
_atom_site_type_symbol
_atom_site_fract_x
_atom_site_fract_y
_atom_site_fract_z
_atom_site_U_iso_or_equiv
_atom_site_adp_type
_atom_site_occupancy
_atom_site_symmetry_multiplicity
_atom_site_calc_flag
_atom_site_refinement_flags
Pd1 Pd 0.33161(3) -0.00556(2) 0.08204(5) 0.04114(17) Uani 1.0 4 d .
Pd2 Pd 0.22014(3) -0.00425(2) 0.32098(5) 0.04057(17) Uani 1.0 4 d .
F1 F 0.2996(8) 0.0777(4) 0.7380(10) 0.045(3) Uiso 0.5000 4 d .
F2 F 0.2812(7) 0.1461(4) 0.5984(9) 0.066(3) Uiso 0.5000 4 d .
F3 F 0.3811(7) 0.1559(4) 0.7904(10) 0.078(3) Uiso 0.5000 4 d .
F4 F 0.2116(8) 0.1493(4) 0.7665(11) 0.075(3) Uiso 0.5000 4 d .
F5 F 0.3349(8) 0.1671(4) 0.6537(10) 0.078(3) Uiso 0.5000 4 d .
F6 F 0.3028(6) 0.1657(3) 0.8485(8) 0.058(2) Uiso 0.5000 4 d .
F7 F 0.1815(8) 0.1425(5) 0.6896(12) 0.084(3) Uiso 0.5000 4 d .
F8 F 0.6730(17) 0.1902(9) 0.2092(19) 0.052(5) Uiso 0.2500 4 d .
F9 F 0.7299(16) 0.2396(7) 0.3499(19) 0.049(5) Uiso 0.2500 4 d .
F10 F 0.6290(9) 0.1651(5) 0.3757(12) 0.072(4) Uiso 0.5000 4 d .
F11 F 0.8046(6) 0.1472(3) 0.3663(9) 0.047(3) Uiso 0.5000 4 d .
F12 F 0.6211(15) 0.2289(8) 0.2291(19) 0.056(5) Uiso 0.2500 4 d .
F13 F 0.630(3) 0.1611(15) 0.180(4) 0.156(12) Uiso 0.2500 4 d .
F14 F 0.663(4) 0.223(3) 0.268(6) 0.20(2) Uiso 0.2500 4 d .
F15 F 0.7768(8) 0.2348(4) 0.3777(9) 0.056(3) Uiso 0.5000 4 d .
F16 F 0.6561(8) 0.1725(4) 0.4085(10) 0.051(3) Uiso 0.5000 4 d .
F17 F 0.7086(12) 0.1715(6) 0.2080(14) 0.107(5) Uiso 0.5000 4 d .
F18 F 0.3300(11) 0.0852(7) 0.7461(15) 0.104(6) Uiso 0.5000 4 d .
F19 F 0.7707(15) 0.1570(8) 0.312(2) 0.051(5) Uiso 0.2500 4 d .
N1 N 0.4753(4) 0.0182(3) 0.1765(6) 0.0471(18) Uani 1.0 4 d .
N2 N 0.3741(4) -0.0885(3) 0.0780(6) 0.0452(18) Uani 1.0 4 d .
N3 N 0.3500(4) 0.0274(3) 0.4426(6) 0.0431(17) Uani 1.0 4 d .
N4 N 0.2353(4) -0.0887(3) 0.3573(6) 0.0396(17) Uani 1.0 4 d .
C1 C 0.3696(8) 0.2026(4) 0.2193(14) 0.115(5) Uani 1.0 4 d .
C2 C 0.3527(6) 0.1613(3) 0.1301(10) 0.083(4) Uani 1.0 4 d .
C3 C 0.2841(6) 0.1190(3) 0.1396(9) 0.062(3) Uani 1.0 4 d .
C4 C 0.2627(5) 0.0761(3) 0.0461(7) 0.049(3) Uani 1.0 4 d .
C5 C 0.1894(5) 0.0358(3) 0.0521(7) 0.0389(19) Uani 1.0 4 d .
C6 C 0.1816(5) -0.0116(3) -0.0271(7) 0.0385(18) Uani 1.0 4 d .
C7 C 0.1174(5) -0.0583(3) -0.0087(6) 0.0329(18) Uani 1.0 4 d .
C8 C 0.1055(5) -0.1024(3) -0.0914(6) 0.0341(18) Uani 1.0 4 d .
C9 C 0.0398(4) -0.1466(3) -0.0767(6) 0.0316(17) Uani 1.0 4 d .
C10 C 0.0248(5) -0.1916(3) -0.1624(7) 0.041(2) Uani 1.0 4 d .
C11 C -0.0426(5) -0.2326(3) -0.1508(7) 0.045(2) Uani 1.0 4 d .
C12 C -0.0966(5) -0.2309(3) -0.0512(7) 0.044(2) Uani 1.0 4 d .
C13 C -0.0825(5) -0.1883(3) 0.0327(7) 0.042(2) Uani 1.0 4 d .
C14 C -0.0133(4) -0.1453(3) 0.0248(6) 0.0334(19) Uani 1.0 4 d .
C15 C 0.0021(4) -0.1010(3) 0.1079(6) 0.0317(18) Uani 1.0 4 d .
C16 C 0.0666(5) -0.0583(3) 0.0953(6) 0.0324(18) Uani 1.0 4 d .
C17 C 0.0804(5) -0.0106(3) 0.1819(7) 0.0366(18) Uani 1.0 4 d .
C18 C 0.1360(5) 0.0355(3) 0.1575(7) 0.0394(19) Uani 1.0 4 d .
C19 C 0.1611(5) 0.0768(3) 0.2516(7) 0.051(3) Uani 1.0 4 d .
C20 C 0.2342(6) 0.1199(3) 0.2414(9) 0.060(3) Uani 1.0 4 d .
C21 C 0.2534(7) 0.1632(3) 0.3300(9) 0.076(3) Uani 1.0 4 d .
C22 C 0.3211(8) 0.2041(4) 0.3153(13) 0.102(5) Uani 1.0 4 d .
C23 C 0.5545(5) 0.0307(3) 0.2222(7) 0.0366(19) Uani 1.0 4 d .
C24 C 0.6564(5) 0.0462(3) 0.2810(7) 0.052(3) Uani 1.0 4 d .
C25 C 0.3982(6) -0.1328(3) 0.0746(8) 0.053(3) Uani 1.0 4 d .
C26 C 0.4294(7) -0.1906(3) 0.0726(10) 0.088(4) Uani 1.0 4 d .
C27 C 0.4111(5) 0.0561(3) 0.4906(7) 0.0362(19) Uani 1.0 4 d .
C28 C 0.4902(5) 0.0934(3) 0.5488(8) 0.049(3) Uani 1.0 4 d .
C29 C 0.2233(5) -0.1344(3) 0.3571(7) 0.046(3) Uani 1.0 4 d .
C30 C 0.2024(7) -0.1937(4) 0.3520(10) 0.096(4) Uani 1.0 4 d .
C31 C -0.0125(10) -0.1199(6) 0.4874(14) 0.053(5) Uani 0.5000 4 d .
C32 C -0.0908(6) -0.0227(4) 0.4334(9) 0.064(3) Uani 1.0 4 d .
C33 C 0.0810(6) -0.0346(4) 0.5575(9) 0.065(3) Uani 1.0 4 d .
C34 C -0.0066(6) -0.0599(4) 0.4880(8) 0.065(3) Uani 1.0 4 d .
B1 B 0.2887(7) 0.1349(4) 0.7279(9) 0.053(3) Uani 1.0 4 d .
B2 B 0.7054(14) 0.1858(6) 0.3179(16) 0.030(4) Uiso 0.5000 4 d .
B3 B 0.755(3) 0.1921(12) 0.338(3) 0.083(8) Uiso 0.5000 4 d .
H1 H 0.4165 0.2302 0.2131 0.1298 Uiso 1.0 4 calc R
H2 H 0.3867 0.1613 0.0628 0.0937 Uiso 1.0 4 calc R
H3 H 0.2202 0.1639 0.3980 0.0845 Uiso 1.0 4 calc R
H4 H 0.3323 0.2332 0.3727 0.1143 Uiso 1.0 4 calc R
H5 H 0.1405 -0.1026 -0.1577 0.0407 Uiso 1.0 4 calc R
H6 H 0.0604 -0.1930 -0.2281 0.0482 Uiso 1.0 4 calc R
H7 H -0.0521 -0.2618 -0.2077 0.0525 Uiso 1.0 4 calc R
H8 H -0.1416 -0.2593 -0.0434 0.0520 Uiso 1.0 4 calc R
H9 H -0.1200 -0.1871 0.0966 0.0497 Uiso 1.0 4 calc R
H10 H -0.0322 -0.1002 0.1749 0.0373 Uiso 1.0 4 calc R
H11 H 0.6862 0.0683 0.2239 0.0618 Uiso 1.0 4 calc R
H12 H 0.6542 0.0671 0.3559 0.0618 Uiso 1.0 4 calc R
H13 H 0.6965 0.0136 0.3030 0.0617 Uiso 1.0 4 calc R
H14 H 0.4318 -0.2010 -0.0125 0.1086 Uiso 1.0 4 calc R
H15 H 0.4955 -0.1947 0.1244 0.1086 Uiso 1.0 4 calc R
H16 H 0.3822 -0.2140 0.1042 0.1085 Uiso 1.0 4 calc R
H17 H 0.4607 0.1265 0.5749 0.0589 Uiso 1.0 4 calc R
H18 H 0.5303 0.0757 0.6211 0.0590 Uiso 1.0 4 calc R
H19 H 0.5325 0.1025 0.4896 0.0590 Uiso 1.0 4 calc R
H20 H 0.1834 -0.2048 0.4296 0.1186 Uiso 1.0 4 calc R
H21 H 0.1483 -0.2020 0.2827 0.1186 Uiso 1.0 4 calc R
H22 H 0.2623 -0.2134 0.3417 0.1186 Uiso 1.0 4 calc R
H26 H 0.2981 0.0755 -0.0200 0.0559 Uiso 1.0 4 calc R
H27 H 0.2173 -0.0127 -0.0927 0.0460 Uiso 1.0 4 calc R
H28 H 0.0522 -0.0116 0.2541 0.0425 Uiso 1.0 4 calc R
H29 H 0.1304 0.0760 0.3218 0.0587 Uiso 1.0 4 calc R

loop_
_atom_site_aniso_label
_atom_site_aniso_U_11
_atom_site_aniso_U_22
_atom_site_aniso_U_33
_atom_site_aniso_U_12
_atom_site_aniso_U_13
_atom_site_aniso_U_23
Pd1 0.0305(3) 0.0352(3) 0.0550(4) -0.0006(3) 0.0013(3) 0.0026(3)
Pd2 0.0389(3) 0.0352(3) 0.0420(4) 0.0073(3) -0.0063(3) -0.0085(3)
N1 0.035(3) 0.042(3) 0.064(5) -0.002(3) 0.010(3) 0.002(3)
N2 0.035(3) 0.043(4) 0.057(5) 0.005(3) 0.010(3) -0.001(3)
N3 0.049(4) 0.040(3) 0.036(4) 0.006(3) -0.002(3) -0.004(3)
N4 0.034(3) 0.039(4) 0.043(4) -0.001(3) 0.001(3) -0.007(3)
C1 0.069(8) 0.042(5) 0.214(16) -0.006(5) -0.028(8) -0.029(8)
C2 0.059(6) 0.043(5) 0.132(10) 0.001(4) -0.015(6) -0.006(5)
C3 0.053(5) 0.032(4) 0.089(7) -0.001(4) -0.018(5) 0.000(4)
C4 0.037(4) 0.035(4) 0.067(6) 0.006(3) -0.006(4) 0.006(4)
C5 0.036(4) 0.024(3) 0.051(5) 0.002(3) -0.006(4) -0.002(3)
C6 0.028(4) 0.038(4) 0.049(5) 0.004(3) 0.006(3) 0.001(3)
C7 0.027(4) 0.037(4) 0.032(5) 0.005(3) 0.001(3) 0.000(3)
C8 0.033(4) 0.040(4) 0.030(4) 0.009(3) 0.005(3) -0.002(3)
C9 0.026(4) 0.031(3) 0.035(4) 0.001(3) -0.000(3) -0.001(3)
C10 0.045(4) 0.041(4) 0.035(5) 0.007(4) 0.005(4) -0.006(3)
C11 0.056(5) 0.031(4) 0.045(5) 0.004(4) -0.002(4) -0.004(3)
C12 0.044(4) 0.034(4) 0.053(6) -0.006(3) 0.001(4) 0.012(3)
C13 0.042(4) 0.043(4) 0.040(5) 0.003(4) 0.001(4) 0.008(4)
C14 0.030(4) 0.034(4) 0.036(5) 0.000(3) 0.006(3) 0.001(3)
C15 0.029(4) 0.041(4) 0.023(4) 0.005(3) 0.001(3) 0.004(3)
C16 0.030(4) 0.035(4) 0.030(4) 0.005(3) -0.001(3) 0.000(3)
C17 0.029(4) 0.044(4) 0.033(4) 0.007(3) -0.003(3) -0.007(3)
C18 0.035(4) 0.036(4) 0.039(5) 0.011(3) -0.012(4) -0.005(3)
C19 0.057(5) 0.042(4) 0.047(5) 0.019(4) -0.006(4) -0.004(4)
C20 0.053(5) 0.033(4) 0.082(7) 0.010(4) -0.016(5) -0.008(4)
C21 0.069(6) 0.042(5) 0.101(8) 0.017(5) -0.023(5) -0.029(5)
C22 0.072(8) 0.053(6) 0.160(13) 0.013(6) -0.030(7) -0.046(7)
C23 0.037(4) 0.034(4) 0.041(5) -0.002(3) 0.012(4) -0.005(3)
C24 0.038(4) 0.068(5) 0.048(5) -0.009(4) 0.004(4) -0.004(4)
C25 0.051(5) 0.056(5) 0.056(6) 0.003(4) 0.019(4) 0.009(4)
C26 0.127(9) 0.047(5) 0.097(8) 0.027(5) 0.044(7) 0.012(5)
C27 0.041(4) 0.035(4) 0.033(5) 0.000(3) 0.008(4) -0.003(3)
C28 0.037(4) 0.054(4) 0.056(5) -0.008(4) 0.008(4) -0.013(4)
C29 0.045(5) 0.047(5) 0.049(5) -0.005(4) 0.015(4) -0.011(4)
C30 0.126(9) 0.050(5) 0.120(10) -0.029(5) 0.042(7) -0.022(5)
C31 0.046(9) 0.063(10) 0.053(11) -0.017(7) 0.017(8) -0.020(8)
C32 0.050(5) 0.066(5) 0.081(7) -0.009(4) 0.021(5) -0.016(5)
C33 0.034(5) 0.069(6) 0.091(7) 0.004(4) 0.008(5) -0.005(5)
C34 0.041(5) 0.075(6) 0.084(7) 0.004(4) 0.021(5) -0.008(5)
B1 0.049(6) 0.057(6) 0.053(7) -0.004(5) 0.010(5) 0.009(5)

loop_
_atom_type_symbol
_atom_type_description
_atom_type_scat_dispersion_real
_atom_type_scat_dispersion_imag
_atom_type_scat_source
C C 0.003 0.002
;
International Tables for Crystallography
(1992, Vol. C, Tables 4.2.6.8 and 6.1.1.4)
;
H H 0.000 0.000
;
International Tables for Crystallography
(1992, Vol. C, Table 6.1.1.4)
;
B B 0.001 0.001
;
International Tables for Crystallography
(1992, Vol. C, Tables 4.2.6.8 and 6.1.1.4)
;
F F 0.017 0.010
;
International Tables for Crystallography
(1992, Vol. C, Tables 4.2.6.8 and 6.1.1.4)
;
N N 0.006 0.003
;
International Tables for Crystallography
(1992, Vol. C, Tables 4.2.6.8 and 6.1.1.4)
;
Pd Pd -0.999 1.007
;
International Tables for Crystallography
(1992, Vol. C, Tables 4.2.6.8 and 6.1.1.4)
;

loop_
_geom_angle_atom_site_label_1
_geom_angle_atom_site_label_2
_geom_angle_atom_site_label_3
_geom_angle
_geom_angle_publ_flag
N1 Pd1 N2 92.5(2) yes
N1 Pd1 C4 99.1(3) yes
N1 Pd1 C5 131.8(3) yes
N1 Pd1 C6 167.6(3) yes
N2 Pd1 C4 166.7(3) yes
N2 Pd1 C5 133.6(2) yes
N2 Pd1 C6 98.9(2) yes
C4 Pd1 C5 37.8(3) yes
C4 Pd1 C6 69.0(3) yes
C5 Pd1 C6 39.0(3) yes
N3 Pd2 N4 101.5(2) yes
N3 Pd2 C17 162.7(3) yes
N3 Pd2 C18 126.4(3) yes
N3 Pd2 C19 95.1(3) yes
N4 Pd2 C17 95.8(2) yes
N4 Pd2 C18 127.9(3) yes
N4 Pd2 C19 163.2(3) yes
C17 Pd2 C18 37.8(3) yes
C17 Pd2 C19 67.6(3) yes
C18 Pd2 C19 38.3(3) yes
F5 F2 B1 66.0(9) yes
F5 F3 F6 102.3(8) yes
F5 F3 B1 55.3(7) yes
F6 F3 B1 65.5(7) yes
F6 F4 B1 67.2(8) yes
F2 F5 F3 128.0(11) yes
F2 F5 B1 72.2(10) yes
F3 F5 B1 57.8(7) yes
F3 F6 F4 108.5(9) yes
F3 F6 B1 58.7(7) yes
F4 F6 B1 50.4(7) yes
F12 F8 F13 108(3) yes
F12 F8 F14 32(3) yes
F12 F8 B2 90.5(19) yes
F12 F8 B3 98.5(19) yes
F13 F8 F14 130(5) yes
F13 F8 B2 111(3) yes
F13 F8 B3 126(3) yes
F14 F8 B2 62(4) yes
F14 F8 B3 66(3) yes
B2 F8 B3 22.1(15) yes
F14 F9 B2 52(3) yes
F14 F9 B3 78(3) yes
B2 F9 B3 29.5(16) yes
B2 F11 B3 23.2(14) yes
F8 F12 B2 43.9(13) yes
F8 F13 F17 38(2) yes
F8 F13 B2 39(2) yes
F17 F13 B2 45.4(17) yes
F8 F14 F9 122(5) yes
F8 F14 F17 17.1(17) yes
F8 F14 B2 65(4) yes
F8 F14 B3 75(4) yes
F9 F14 F17 106(4) yes
F9 F14 B2 71(3) yes
F9 F14 B3 51(3) yes
F17 F14 B2 52(3) yes
F17 F14 B3 58(3) yes
B2 F14 B3 24.6(18) yes
B2 F15 B3 21.9(16) yes
B2 F16 B3 20.9(12) yes
F13 F17 F14 82(3) yes
F13 F17 F19 128(3) yes
F13 F17 B2 97(3) yes
F13 F17 B3 123(3) yes
F14 F17 F19 96(3) yes
F14 F17 B2 46(3) yes
F14 F17 B3 59(3) yes
F19 F17 B2 52.5(13) yes
F19 F17 B3 37.8(15) yes
B2 F17 B3 26.3(15) yes
F17 F19 B2 60.8(14) yes
Pd1 N1 C23 176.7(7) yes
Pd1 N2 C25 178.8(7) yes
Pd2 N3 C27 162.3(5) yes
Pd2 N4 C29 164.0(5) yes
C2 C1 C22 121.8(10) yes
C1 C2 C3 120.3(10) yes
C2 C3 C4 121.6(9) yes
C2 C3 C20 118.1(8) yes
C4 C3 C20 120.3(7) yes
Pd1 C4 C3 120.5(5) yes
Pd1 C4 C5 68.8(4) yes
C3 C4 C5 121.2(8) yes
Pd1 C5 C4 73.4(4) yes
Pd1 C5 C6 70.9(4) yes
Pd1 C5 C18 116.2(5) yes
C4 C5 C6 120.5(7) yes
C4 C5 C18 119.8(6) yes
C6 C5 C18 118.3(6) yes
Pd1 C6 C5 70.1(4) yes
Pd1 C6 C7 119.9(4) yes
C5 C6 C7 121.4(7) yes
C6 C7 C8 120.6(6) yes
C6 C7 C16 119.6(6) yes
C8 C7 C16 119.7(6) yes
C7 C8 C9 120.7(6) yes
C8 C9 C10 121.4(6) yes
C8 C9 C14 119.1(6) yes
C10 C9 C14 119.5(6) yes
C9 C10 C11 120.8(7) yes
C10 C11 C12 119.8(6) yes
C11 C12 C13 120.2(6) yes
C12 C13 C14 121.9(7) yes
C9 C14 C13 117.8(6) yes
C9 C14 C15 118.8(6) yes
C13 C14 C15 123.3(6) yes
C14 C15 C16 122.4(6) yes
C7 C16 C15 119.2(6) yes
C7 C16 C17 118.6(6) yes
C15 C16 C17 122.1(6) yes
Pd2 C17 C16 118.7(4) yes
Pd2 C17 C18 69.6(4) yes
C16 C17 C18 120.9(7) yes
Pd2 C18 C5 112.7(4) yes
Pd2 C18 C17 72.7(4) yes
Pd2 C18 C19 73.1(4) yes
C5 C18 C17 120.9(6) yes
C5 C18 C19 118.1(6) yes
C17 C18 C19 119.4(7) yes
Pd2 C19 C18 68.6(4) yes
Pd2 C19 C20 117.6(5) yes
C18 C19 C20 121.6(8) yes
C3 C20 C19 118.9(7) yes
C3 C20 C21 119.6(7) yes
C19 C20 C21 121.4(9) yes
C20 C21 C22 119.8(10) yes
C1 C22 C21 120.4(10) yes
N1 C23 C24 179.4(7) yes
N2 C25 C26 178.9(9) yes
N3 C27 C28 178.4(8) yes
N4 C29 C30 176.9(7) yes
C31 C34 C32 124.7(8) yes
C31 C34 C33 118.4(8) yes
C32 C34 C33 116.5(7) yes
F1 B1 F2 104.7(9) yes
F1 B1 F3 104.7(8) yes
F1 B1 F4 109.6(10) yes
F1 B1 F5 124.4(10) yes
F1 B1 F6 115.9(8) yes
F1 B1 F7 103.6(8) yes
F1 B1 F18 18.4(8) yes
F2 B1 F3 107.4(9) yes
F2 B1 F4 112.0(9) yes
F2 B1 F5 41.8(7) yes
F2 B1 F6 138.5(8) yes
F2 B1 F7 79.2(8) yes
F2 B1 F18 105.7(11) yes
F3 B1 F4 117.3(10) yes
F3 B1 F5 66.9(8) yes
F3 B1 F6 55.7(7) yes
F3 B1 F7 148.0(10) yes
F3 B1 F18 87.1(9) yes
F4 B1 F5 123.2(10) yes
F4 B1 F6 62.3(8) yes
F4 B1 F7 37.0(8) yes
F4 B1 F18 124.0(12) yes
F5 B1 F6 103.6(8) yes
F5 B1 F7 107.9(9) yes
F5 B1 F18 112.6(11) yes
F6 B1 F7 98.1(8) yes
F6 B1 F18 110.3(10) yes
F7 B1 F18 122.0(10) yes
F8 B2 F9 101.0(17) yes
F8 B2 F10 108.4(17) yes
F8 B2 F11 119.8(18) yes
F8 B2 F12 45.6(14) yes
F8 B2 F13 29.8(17) yes
F8 B2 F14 53(3) yes
F8 B2 F15 114.8(16) yes
F8 B2 F16 128.1(19) yes
F8 B2 F17 31.6(14) yes
F8 B2 F19 98(2) yes
F9 B2 F10 113.0(17) yes
F9 B2 F11 108.8(14) yes
F9 B2 F12 70.1(12) yes
F9 B2 F13 127.9(18) yes
F9 B2 F14 57(3) yes
F9 B2 F15 24.3(9) yes
F9 B2 F16 100.0(15) yes
F9 B2 F17 117.1(17) yes
F9 B2 F19 116.7(19) yes
F10 B2 F11 106.1(11) yes
F10 B2 F12 90.3(13) yes
F10 B2 F13 84.4(16) yes
F10 B2 F14 98(3) yes
F10 B2 F15 121.9(14) yes
F10 B2 F16 20.6(7) yes
F10 B2 F17 119.3(15) yes
F10 B2 F19 116.7(17) yes
F11 B2 F12 162.0(15) yes
F11 B2 F13 112.5(15) yes
F11 B2 F14 155(4) yes
F11 B2 F15 84.5(9) yes
F11 B2 F16 96.8(11) yes
F11 B2 F17 88.3(13) yes
F11 B2 F19 21.6(12) yes
F12 B2 F13 60.8(14) yes
F12 B2 F14 14(3) yes
F12 B2 F15 93.2(11) yes
F12 B2 F16 101.1(14) yes
F12 B2 F17 77.0(13) yes
F12 B2 F19 142.0(19) yes
F13 B2 F14 73(3) yes
F13 B2 F15 144.6(17) yes
F13 B2 F16 105.0(17) yes
F13 B2 F17 37.6(15) yes
F13 B2 F19 93.9(19) yes
F14 B2 F15 80(3) yes
F14 B2 F16 105(4) yes
F14 B2 F17 83(3) yes
F14 B2 F19 141(4) yes
F15 B2 F16 103.4(12) yes
F15 B2 F17 118.0(15) yes
F15 B2 F19 94.0(15) yes
F16 B2 F17 138.7(16) yes
F16 B2 F19 113.4(17) yes
F17 B2 F19 66.7(16) yes
F8 B3 F9 88(2) yes
F8 B3 F11 115(2) yes
F8 B3 F14 39(3) yes
F8 B3 F15 116(3) yes
F8 B3 F16 85.1(16) yes
F8 B3 F17 24.4(11) yes
F9 B3 F11 157(3) yes
F9 B3 F14 51(3) yes
F9 B3 F15 32.1(13) yes
F9 B3 F16 88(2) yes
F9 B3 F17 110(3) yes
F11 B3 F14 151(3) yes
F11 B3 F15 127(3) yes
F11 B3 F16 94.2(18) yes
F11 B3 F17 92.6(19) yes
F14 B3 F15 83(3) yes
F14 B3 F16 74(3) yes
F14 B3 F17 63(3) yes
F15 B3 F16 104(3) yes
F15 B3 F17 133(3) yes
F16 B3 F17 96.0(17) yes
C2 C1 H1 119.700 no
C22 C1 H1 118.534 no
C1 C2 H2 120.475 no
C3 C2 H2 119.223 no
Pd1 C4 H26 82.025 no
C3 C4 H26 119.216 no
C5 C4 H26 119.563 no
Pd1 C6 H27 81.441 no
C5 C6 H27 119.342 no
C7 C6 H27 119.266 no
C7 C8 H5 119.289 no
C9 C8 H5 120.046 no
C9 C10 H6 119.744 no
C11 C10 H6 119.456 no
C10 C11 H7 120.122 no
C12 C11 H7 120.033 no
C11 C12 H8 119.226 no
C13 C12 H8 120.593 no
C12 C13 H9 119.393 no
C14 C13 H9 118.740 no
C14 C15 H10 118.893 no
C16 C15 H10 118.663 no
Pd2 C17 H28 81.892 no
C16 C17 H28 119.335 no
C18 C17 H28 119.761 no
Pd2 C19 H29 83.790 no
C18 C19 H29 119.248 no
C20 C19 H29 119.195 no
C20 C21 H3 119.668 no
C22 C21 H3 120.530 no
C1 C22 H4 119.942 no
C21 C22 H4 119.674 no
C23 C24 H11 109.838 no
C23 C24 H12 109.086 no
C23 C24 H13 109.588 no
H11 C24 H12 109.435 no
H11 C24 H13 109.437 no
H12 C24 H13 109.443 no
C25 C26 H14 109.088 no
C25 C26 H15 108.972 no
C25 C26 H16 110.441 no
H14 C26 H15 109.441 no
H14 C26 H16 109.446 no
H15 C26 H16 109.436 no
C27 C28 H17 109.774 no
C27 C28 H18 109.128 no
C27 C28 H19 109.598 no
H17 C28 H18 109.442 no
H17 C28 H19 109.439 no
H18 C28 H19 109.445 no
C29 C30 H20 108.878 no
C29 C30 H21 110.217 no
C29 C30 H22 109.396 no
H20 C30 H21 109.451 no
H20 C30 H22 109.441 no
H21 C30 H22 109.442 no

loop_
_geom_bond_atom_site_label_1
_geom_bond_atom_site_label_2
_geom_bond_distance
_geom_bond_publ_flag
Pd1 N1 2.084(6) yes
Pd1 N2 2.090(6) yes
Pd1 C4 2.187(6) yes
Pd1 C5 2.127(6) yes
Pd1 C6 2.137(6) yes
Pd2 N3 2.117(5) yes
Pd2 N4 2.086(6) yes
Pd2 C17 2.175(6) yes
Pd2 C18 2.135(6) yes
Pd2 C19 2.194(7) yes
F1 B1 1.394(13) yes
F2 F5 0.986(13) yes
F2 B1 1.409(14) yes
F3 F5 1.513(14) yes
F3 F6 1.346(14) yes
F3 B1 1.392(12) yes
F4 F6 1.424(13) yes
F4 B1 1.239(15) yes
F5 B1 1.352(15) yes
F6 B1 1.482(13) yes
F7 B1 1.432(14) yes
F8 F12 1.21(3) yes
F8 F13 0.92(4) yes
F8 F14 1.03(6) yes
F8 B2 1.18(3) yes
F8 B3 1.60(4) yes
F9 F14 1.21(6) yes
F9 B2 1.37(3) yes
F9 B3 1.21(4) yes
F10 B2 1.39(3) yes
F11 B2 1.629(18) yes
F11 B3 1.28(3) yes
F12 B2 1.70(3) yes
F13 F17 1.07(4) yes
F13 B2 1.74(4) yes
F14 F17 1.58(6) yes
F14 B2 1.14(6) yes
F14 B3 1.52(6) yes
F15 B2 1.583(18) yes
F15 B3 1.14(3) yes
F16 B2 1.32(3) yes
F16 B3 1.72(4) yes
F17 F19 1.31(3) yes
F17 B2 1.24(3) yes
F17 B3 1.51(3) yes
F18 B1 1.324(18) yes
F19 B2 1.13(3) yes
N1 C23 1.126(8) yes
N2 C25 1.124(9) yes
N3 C27 1.125(8) yes
N4 C29 1.117(9) yes
C1 C2 1.377(15) yes
C1 C22 1.33(2) yes
C2 C3 1.396(11) yes
C3 C4 1.438(11) yes
C3 C20 1.393(14) yes
C4 C5 1.399(9) yes
C5 C6 1.423(9) yes
C5 C18 1.458(11) yes
C6 C7 1.458(9) yes
C7 C8 1.382(9) yes
C7 C16 1.422(10) yes
C8 C9 1.417(8) yes
C9 C10 1.418(9) yes
C9 C14 1.418(10) yes
C10 C11 1.365(9) yes
C11 C12 1.409(11) yes
C12 C13 1.363(9) yes
C13 C14 1.409(9) yes
C14 C15 1.390(9) yes
C15 C16 1.371(8) yes
C16 C17 1.476(9) yes
C17 C18 1.396(9) yes
C18 C19 1.420(10) yes
C19 C20 1.453(10) yes
C20 C21 1.410(12) yes
C21 C22 1.374(13) yes
C23 C24 1.445(9) yes
C25 C26 1.464(11) yes
C27 C28 1.443(9) yes
C29 C30 1.463(11) yes
C31 C34 1.457(17) yes
C32 C34 1.478(11) yes
C33 C34 1.409(11) yes
C1 H1 0.930 no
C2 H2 0.930 no
C4 H26 0.930 no
C6 H27 0.930 no
C8 H5 0.930 no
C10 H6 0.930 no
C11 H7 0.930 no
C12 H8 0.930 no
C13 H9 0.930 no
C15 H10 0.930 no
C17 H28 0.930 no
C19 H29 0.930 no
C21 H3 0.930 no
C22 H4 0.930 no
C24 H11 0.960 no
C24 H12 0.960 no
C24 H13 0.960 no
C26 H14 0.960 no
C26 H15 0.960 no
C26 H16 0.960 no
C28 H17 0.960 no
C28 H18 0.960 no
C28 H19 0.960 no
C30 H20 0.960 no
C30 H21 0.960 no
C30 H22 0.960 no

loop_
_geom_contact_atom_site_label_1
_geom_contact_atom_site_label_2
_geom_contact_distance
_geom_contact_publ_flag
_geom_contact_site_symmetry_2
Pd1 Pd2 3.2233(8) no .
F10 B3 1.93(4) no .
N1 C3 3.511(9) no .
N2 C7 3.475(8) no .
N3 C20 3.297(10) no .
N4 C16 3.352(8) no .
C1 C20 2.747(13) no .
C2 C21 2.748(15) no .
C3 C18 2.870(10) no .
C3 C22 2.782(14) no .
C4 C19 2.822(12) no .
C5 C16 2.904(8) no .
C5 C20 2.867(10) no .
C6 C17 2.849(11) no .
C7 C14 2.811(9) no .
C7 C18 2.876(9) no .
C8 C15 2.777(10) no .
C9 C12 2.792(9) no .
C9 C16 2.810(9) no .
C10 C13 2.773(11) no .
C11 C14 2.815(9) no .
C20 C27 3.583(10) no .
C21 C27 3.581(10) no .
Pd2 C33 3.521(9) no .
F1 N3 3.598(12) no .
F1 C4 3.457(14) no 1_556
F1 C27 3.346(14) no .
F1 C28 3.590(14) no .
F2 N3 3.541(11) no .
F2 C21 2.881(14) no .
F2 C22 3.498(17) no .
F2 C27 3.151(12) no .
F2 C28 3.223(12) no .
F3 C28 3.567(13) no .
F4 C4 3.454(14) no 1_556
F5 C21 3.459(14) no .
F5 C27 3.473(13) no .
F5 C28 3.120(13) no .
F6 C2 2.988(14) no 1_556
F6 C3 3.397(13) no 1_556
F6 C4 3.161(11) no 1_556
F8 C24 3.59(3) no .
F10 C24 3.101(14) no .
F10 C28 3.366(15) no .
F11 C24 3.177(10) no .
F12 C1 3.42(3) no .
F13 C23 3.38(4) no .
F13 C24 2.98(4) no .
F16 C24 3.355(12) no .
F16 C28 3.498(13) no .
F17 C24 3.245(17) no .
F18 C4 3.533(19) no 1_556
F18 C27 3.234(19) no .
F18 C28 3.314(19) no .
F19 C24 3.08(2) no .
N3 F1 3.598(12) no .
N3 F2 3.541(11) no .
N4 C33 3.523(11) no .
C1 F12 3.42(3) no .
C2 F6 2.988(14) no 1_554
C3 F6 3.397(13) no 1_554
C4 F1 3.457(14) no 1_554
C4 F4 3.454(14) no 1_554
C4 F6 3.161(11) no 1_554
C4 F18 3.533(19) no 1_554
C21 F2 2.881(14) no .
C21 F5 3.459(14) no .
C22 F2 3.498(17) no .
C23 F13 3.38(4) no .
C24 F8 3.59(3) no .
C24 F10 3.101(14) no .
C24 F11 3.177(10) no .
C24 F13 2.98(4) no .
C24 F16 3.355(12) no .
C24 F17 3.245(17) no .
C24 F19 3.08(2) no .
C24 B2 3.453(17) no .
C27 F1 3.346(14) no .
C27 F2 3.151(12) no .
C27 F5 3.473(13) no .
C27 F18 3.234(19) no .
C28 F1 3.590(14) no .
C28 F2 3.223(12) no .
C28 F3 3.567(13) no .
C28 F5 3.120(13) no .
C28 F10 3.366(15) no .
C28 F16 3.498(13) no .
C28 F18 3.314(19) no .
C33 Pd2 3.521(9) no .
C33 N4 3.523(11) no .
B2 C24 3.453(17) no .
N1 H11 3.0361 no .
N1 H12 3.0263 no .
N1 H13 3.0279 no .
N1 H26 3.1888 no .
N2 H14 3.0463 no .
N2 H15 3.0367 no .
N2 H16 3.0543 no .
N2 H27 3.1175 no .
N3 H17 3.0327 no .
N3 H18 3.0280 no .
N3 H19 3.0187 no .
N3 H29 3.2132 no .
N4 H20 3.0336 no .
N4 H21 3.0296 no .
N4 H22 3.0489 no .
N4 H28 3.1212 no .
C1 H3 3.1824 no .
C2 H4 3.2002 no .
C2 H26 2.6511 no .
C3 H1 3.2431 no .
C3 H3 3.2595 no .
C3 H29 3.2831 no .
C4 H2 2.6362 no .
C4 H27 2.6251 no .
C5 H28 3.3185 no .
C5 H29 3.3092 no .
C6 H5 2.6176 no .
C6 H26 2.6209 no .
C7 H10 3.2461 no .
C7 H28 3.3250 no .
C8 H6 2.6486 no .
C8 H27 2.6442 no .
C9 H7 3.2602 no .
C9 H9 3.2589 no .
C9 H10 3.2549 no .
C10 H5 2.6526 no .
C10 H8 3.2319 no .
C11 H9 3.2408 no .
C12 H6 3.2398 no .
C13 H7 3.2382 no .
C13 H10 2.6389 no .
C14 H5 3.2853 no .
C14 H6 3.2880 no .
C14 H8 3.2627 no .
C14 H21 3.4705 no .
C15 H9 2.6423 no .
C15 H21 3.4632 no .
C15 H28 2.6884 no .
C16 H5 3.2629 no .
C16 H27 3.3211 no .
C17 H10 2.6387 no .
C17 H29 2.5984 no .
C18 H26 3.3119 no .
C18 H27 3.3153 no .
C19 H3 2.6636 no .
C19 H28 2.5949 no .
C20 H2 3.2319 no .
C20 H4 3.2484 no .
C20 H26 3.2855 no .
C21 H1 3.1770 no .
C21 H17 3.5685 no .
C21 H29 2.6726 no .
C22 H2 3.1965 no .
C22 H17 3.5922 no .
C23 H19 3.4324 no .
C24 H19 3.3390 no .
C28 H12 3.3708 no .
H1 H2 2.3096 no .
H1 H4 2.2366 no .
H2 H26 2.4752 no .
H3 H4 2.3068 no .
H3 H17 3.5437 no .
H3 H29 2.5047 no .
H5 H6 2.4923 no .
H5 H27 2.4549 no .
H6 H7 2.2888 no .
H7 H8 2.3286 no .
H8 H9 2.2929 no .
H9 H10 2.4801 no .
H10 H21 3.4978 no .
H10 H28 2.5015 no .
H12 H18 3.5842 no .
H12 H19 2.5295 no .
H16 H22 3.2811 no .
H26 H27 2.4553 no .
H28 H29 2.4180 no .
F1 H17 3.2633 no .
F1 H18 3.5656 no .
F1 H26 2.6186 no 1_556
F1 H27 3.1840 no 1_556
F2 H3 2.2049 no .
F2 H4 3.3924 no .
F2 H17 2.5204 no .
F3 H2 2.9309 no 1_556
F3 H17 2.8341 no .
F3 H18 3.5428 no .
F3 H26 3.1785 no 1_556
F4 H26 2.9719 no 1_556
F5 H3 2.8945 no .
F5 H4 3.4254 no .
F5 H17 2.2591 no .
F5 H18 3.5035 no .
F6 H2 2.3748 no 1_556
F6 H26 2.6129 no 1_556
F7 H3 3.3296 no .
F8 H1 3.5891 no .
F8 H11 2.9620 no .
F8 H12 3.4085 no .
F10 H1 3.4361 no .
F10 H11 3.0436 no .
F10 H12 2.4115 no .
F10 H17 3.5335 no .
F10 H19 2.4702 no .
F11 H11 2.7596 no .
F11 H12 2.7884 no .
F11 H13 3.5592 no .
F12 H1 2.7234 no .
F13 H1 3.4038 no .
F13 H2 3.2778 no .
F13 H11 2.3896 no .
F13 H12 2.9422 no .
F14 H1 3.2532 no .
F16 H11 3.2905 no .
F16 H12 2.6138 no .
F16 H19 2.6373 no .
F17 H11 2.5272 no .
F17 H12 3.1495 no .
F18 H17 2.9588 no .
F18 H18 3.2442 no .
F18 H26 2.6524 no 1_556
F18 H27 3.4577 no 1_556
F19 H11 2.5285 no .
F19 H12 2.7748 no .
C31 H6 3.5185 no 1_556
C31 H10 3.3688 no .
C31 H20 3.4898 no .
C32 H10 3.5754 no .
C32 H13 3.0633 no 1_455
C32 H28 2.9918 no .
C33 H5 3.4456 no 1_556
C33 H28 3.2734 no .
C34 H10 3.4733 no .
C34 H28 3.0242 no .
B1 H3 3.5743 no .
B1 H17 3.0964 no .
B1 H26 3.0607 no 1_556
B2 H11 3.0167 no .
B2 H12 3.0019 no .
B3 H11 3.3056 no .
B3 H12 3.3358 no .
H1 F8 3.5891 no .
H1 F10 3.4361 no .
H1 F12 2.7234 no .
H1 F13 3.4038 no .
H1 F14 3.2532 no .
H2 F3 2.9309 no 1_554
H2 F6 2.3748 no 1_554
H2 F13 3.2778 no .
H3 F2 2.2049 no .
H3 F5 2.8945 no .
H3 F7 3.3296 no .
H3 B1 3.5743 no .
H4 F2 3.3924 no .
H4 F5 3.4254 no .
H5 C33 3.4456 no 1_554
H6 C31 3.5185 no 1_554
H10 C31 3.3688 no .
H10 C32 3.5754 no .
H10 C34 3.4733 no .
H11 F8 2.9620 no .
H11 F10 3.0436 no .
H11 F11 2.7596 no .
H11 F13 2.3896 no .
H11 F16 3.2905 no .
H11 F17 2.5272 no .
H11 F19 2.5285 no .
H11 B2 3.0167 no .
H11 B3 3.3056 no .
H12 F8 3.4085 no .
H12 F10 2.4115 no .
H12 F11 2.7884 no .
H12 F13 2.9422 no .
H12 F16 2.6138 no .
H12 F17 3.1495 no .
H12 F19 2.7748 no .
H12 B2 3.0019 no .
H12 B3 3.3358 no .
H13 F11 3.5592 no .
H13 C32 3.0633 no 1_655
H17 F1 3.2633 no .
H17 F2 2.5204 no .
H17 F3 2.8341 no .
H17 F5 2.2591 no .
H17 F10 3.5335 no .
H17 F18 2.9588 no .
H17 B1 3.0964 no .
H18 F1 3.5656 no .
H18 F3 3.5428 no .
H18 F5 3.5035 no .
H18 F18 3.2442 no .
H19 F10 2.4702 no .
H19 F16 2.6373 no .
H20 C31 3.4898 no .
H26 F1 2.6186 no 1_554
H26 F3 3.1785 no 1_554
H26 F4 2.9719 no 1_554
H26 F6 2.6129 no 1_554
H26 F18 2.6524 no 1_554
H26 B1 3.0607 no 1_554
H27 F1 3.1840 no 1_554
H27 F18 3.4577 no 1_554
H28 C32 2.9918 no .
H28 C33 3.2734 no .
H28 C34 3.0242 no .

loop_
_geom_torsion_atom_site_label_1
_geom_torsion_atom_site_label_2
_geom_torsion_atom_site_label_3
_geom_torsion_atom_site_label_4
_geom_torsion
_geom_torsion_publ_flag
N1 Pd1 C4 C3 -38.7(5) no
N1 Pd1 C4 C5 -153.3(3) no
N1 Pd1 C5 C4 36.5(5) no
N1 Pd1 C5 C6 168.0(3) no
N1 Pd1 C5 C18 -79.1(5) no
N2 Pd1 C5 C4 -164.7(3) no
N2 Pd1 C5 C6 -33.2(5) no
N2 Pd1 C5 C18 79.7(5) no
N2 Pd1 C6 C5 156.4(3) no
N2 Pd1 C6 C7 40.9(5) no
C4 Pd1 C5 C6 131.5(6) no
C4 Pd1 C5 C18 -115.6(6) no
C5 Pd1 C4 C3 114.6(7) no
C4 Pd1 C6 C5 -29.4(3) no
C4 Pd1 C6 C7 -145.0(6) no
C6 Pd1 C4 C3 144.9(6) no
C6 Pd1 C4 C5 30.3(3) no
C5 Pd1 C6 C7 -115.5(7) no
C6 Pd1 C5 C4 -131.5(6) no
C6 Pd1 C5 C18 112.9(6) no
N3 Pd2 C18 C5 73.0(5) no
N3 Pd2 C18 C17 -170.1(3) no
N3 Pd2 C18 C19 -41.0(4) no
N3 Pd2 C19 C18 148.0(3) no
N3 Pd2 C19 C20 32.6(5) no
N4 Pd2 C17 C16 -36.5(5) no
N4 Pd2 C17 C18 -151.4(3) no
N4 Pd2 C18 C5 -79.7(4) no
N4 Pd2 C18 C17 37.2(5) no
N4 Pd2 C18 C19 166.3(3) no
C17 Pd2 C18 C5 -116.9(6) no
C17 Pd2 C18 C19 129.2(6) no
C18 Pd2 C17 C16 114.9(7) no
C17 Pd2 C19 C18 -30.9(3) no
C17 Pd2 C19 C20 -146.3(6) no
C19 Pd2 C17 C16 146.2(6) no
C19 Pd2 C17 C18 31.3(3) no
C18 Pd2 C19 C20 -115.4(7) no
C19 Pd2 C18 C5 114.0(6) no
C19 Pd2 C18 C17 -129.2(6) no
F5 F2 B1 F1 -125.6(10) no
F5 F2 B1 F3 -14.6(9) no
F5 F2 B1 F4 115.6(10) no
F5 F2 B1 F6 43.0(13) no
F5 F2 B1 F7 133.0(9) no
F5 F2 B1 F18 -106.6(10) no
B1 F2 F5 F3 16.3(11) no
F5 F3 F6 F4 34.0(9) no
F5 F3 F6 B1 42.3(6) no
F6 F3 F5 F2 -66.7(14) no
F6 F3 F5 B1 -48.2(6) no
F5 F3 B1 F1 121.5(9) no
F5 F3 B1 F2 10.6(6) no
F5 F3 B1 F4 -116.7(10) no
F5 F3 B1 F6 -126.8(7) no
F5 F3 B1 F7 -87.0(17) no
F5 F3 B1 F18 116.1(8) no
B1 F3 F5 F2 -18.5(11) no
F6 F3 B1 F1 -111.6(8) no
F6 F3 B1 F2 137.4(8) no
F6 F3 B1 F4 10.2(8) no
F6 F3 B1 F5 126.8(7) no
F6 F3 B1 F7 39.9(16) no
F6 F3 B1 F18 -117.1(7) no
B1 F3 F6 F4 -8.3(7) no
F6 F4 B1 F1 109.7(8) no
F6 F4 B1 F2 -134.4(8) no
F6 F4 B1 F3 -9.5(8) no
F6 F4 B1 F5 -88.6(9) no
F6 F4 B1 F7 -163.6(10) no
F6 F4 B1 F18 96.8(10) no
B1 F4 F6 F3 9.2(8) no
F2 F5 B1 F1 72.4(11) no
F2 F5 B1 F3 164.8(10) no
F2 F5 B1 F4 -86.7(11) no
F2 F5 B1 F6 -152.3(9) no
F2 F5 B1 F7 -49.0(9) no
F2 F5 B1 F18 88.5(10) no
F3 F5 B1 F1 -92.4(9) no
F3 F5 B1 F2 -164.8(9) no
F3 F5 B1 F4 108.5(10) no
F3 F5 B1 F6 42.9(6) no
F3 F5 B1 F7 146.2(9) no
F3 F5 B1 F18 -76.3(8) no
F3 F6 B1 F1 90.6(8) no
F3 F6 B1 F2 -77.1(11) no
F3 F6 B1 F4 -169.8(8) no
F3 F6 B1 F5 -49.2(7) no
F3 F6 B1 F7 -159.9(8) no
F3 F6 B1 F18 71.5(8) no
F4 F6 B1 F1 -99.6(10) no
F4 F6 B1 F2 92.7(12) no
F4 F6 B1 F3 169.8(9) no
F4 F6 B1 F5 120.6(9) no
F4 F6 B1 F7 9.9(6) no
F4 F6 B1 F18 -118.7(10) no
F12 F8 F13 F17 -174(4) no
F12 F8 F13 B2 -98(3) no
F13 F8 F12 B2 112(4) no
F12 F8 F14 F9 -165(11) no
F12 F8 F14 B2 150(7) no
F12 F8 F14 B3 174(7) no
F14 F8 F12 B2 -26(7) no
F12 F8 B2 F9 -47.5(18) no
F12 F8 B2 F10 71.4(18) no
F12 F8 B2 F11 -166.8(15) no
F12 F8 B2 F13 110(3) no
F12 F8 B2 F14 -15.4(11) no
F12 F8 B2 F15 -69(2) no
F12 F8 B2 F16 65(3) no
F12 F8 B2 F17 -172(3) no
F12 F8 B2 F19 -166.8(16) no
F12 F8 B3 F9 -20(3) no
F12 F8 B3 F11 160(3) no
F12 F8 B3 F14 -3.0(12) no
F12 F8 B3 F15 -36(3) no
F12 F8 B3 F16 67.8(18) no
F12 F8 B3 F17 -176(4) no
B3 F8 F12 B2 -20.7(12) no
F13 F8 F14 F9 139(5) no
F13 F8 F14 B2 95(5) no
F13 F8 F14 B3 119(5) no
F14 F8 F13 F17 -146(6) no
F14 F8 F13 B2 -70(5) no
F13 F8 B2 F9 -157(3) no
F13 F8 B2 F10 -38(4) no
F13 F8 B2 F11 84(4) no
F13 F8 B2 F12 -110(4) no
F13 F8 B2 F14 -125(4) no
F13 F8 B2 F15 -178(3) no
F13 F8 B2 F16 -45(4) no
F13 F8 B2 F17 78(4) no
F13 F8 B2 F19 84(4) no
B2 F8 F13 F17 -76(3) no
F13 F8 B3 F9 -140(4) no
F13 F8 B3 F11 40(5) no
F13 F8 B3 F14 -123(5) no
F13 F8 B3 F15 -156(4) no
F13 F8 B3 F16 -52(4) no
F13 F8 B3 F17 64(4) no
B3 F8 F13 F17 -58(3) no
B3 F8 F13 B2 18.0(18) no
F14 F8 B2 F9 -32(4) no
F14 F8 B2 F10 87(4) no
F14 F8 B2 F11 -151(4) no
F14 F8 B2 F12 15(4) no
F14 F8 B2 F13 125(5) no
F14 F8 B2 F15 -53(4) no
F14 F8 B2 F16 80(4) no
F14 F8 B2 F17 -157(5) no
F14 F8 B2 F19 -151(4) no
B2 F8 F14 F9 45(5) no
B2 F8 F14 B3 24.1(12) no
F14 F8 B3 F9 -17(4) no
F14 F8 B3 F11 163(5) no
F14 F8 B3 F15 -33(5) no
F14 F8 B3 F16 71(4) no
F14 F8 B3 F17 -173(5) no
B3 F8 F14 F9 20(5) no
B3 F8 F14 B2 -24.1(14) no
B2 F8 B3 F9 -90(4) no
B2 F8 B3 F11 90(4) no
B2 F8 B3 F14 -73(4) no
B2 F8 B3 F15 -106(5) no
B2 F8 B3 F16 -2(3) no
B2 F8 B3 F17 114(4) no
B3 F8 B2 F9 64(4) no
B3 F8 B2 F10 -177(4) no
B3 F8 B2 F11 -55(4) no
B3 F8 B2 F12 112(4) no
B3 F8 B2 F13 -139(4) no
B3 F8 B2 F14 96(4) no
B3 F8 B2 F15 43(3) no
B3 F8 B2 F16 176(5) no
B3 F8 B2 F17 -61(4) no
B3 F8 B2 F19 -55(4) no
F14 F9 B2 F8 31(4) no
F14 F9 B2 F10 -85(4) no
F14 F9 B2 F11 157(4) no
F14 F9 B2 F12 -4(4) no
F14 F9 B2 F13 16(4) no
F14 F9 B2 F15 158(5) no
F14 F9 B2 F16 -102(4) no
F14 F9 B2 F17 59(4) no
F14 F9 B2 F19 136(4) no
B2 F9 F14 F8 -42(5) no
B2 F9 F14 F17 -39(3) no
B2 F9 F14 B3 -17(2) no
F14 F9 B3 F8 14(3) no
F14 F9 B3 F11 -167(9) no
F14 F9 B3 F15 166(4) no
F14 F9 B3 F16 -72(3) no
F14 F9 B3 F17 24(4) no
B3 F9 F14 F8 -26(6) no
B3 F9 F14 F17 -22(3) no
B3 F9 F14 B2 17(3) no
B2 F9 B3 F8 41(3) no
B2 F9 B3 F11 -140(10) no
B2 F9 B3 F14 27(3) no
B2 F9 B3 F15 -166(4) no
B2 F9 B3 F16 -44(3) no
B2 F9 B3 F17 51(3) no
B3 F9 B2 F8 -115(4) no
B3 F9 B2 F10 130(4) no
B3 F9 B2 F11 12(3) no
B3 F9 B2 F12 -149(4) no
B3 F9 B2 F13 -129(4) no
B3 F9 B2 F14 -145(4) no
B3 F9 B2 F15 13(4) no
B3 F9 B2 F16 113(4) no
B3 F9 B2 F17 -86(4) no
B3 F9 B2 F19 -10(3) no
B2 F11 B3 F8 -44(3) no
B2 F11 B3 F9 137(10) no
B2 F11 B3 F14 -22(3) no
B2 F11 B3 F15 154(7) no
B2 F11 B3 F16 43(3) no
B2 F11 B3 F17 -53(3) no
B3 F11 B2 F8 101(4) no
B3 F11 B2 F9 -14(4) no
B3 F11 B2 F10 -136(4) no
B3 F11 B2 F13 133(4) no
B3 F11 B2 F14 36(4) no
B3 F11 B2 F15 -15(4) no
B3 F11 B2 F16 -117(4) no
B3 F11 B2 F17 104(4) no
B3 F11 B2 F19 101(4) no
F8 F12 B2 F9 130(2) no
F8 F12 B2 F10 -116(2) no
F8 F12 B2 F13 -32.5(16) no
F8 F12 B2 F15 122(2) no
F8 F12 B2 F16 -134(2) no
F8 F12 B2 F17 4.2(16) no
F8 F12 B2 F19 21(3) no
F8 F13 F17 F14 16(3) no
F8 F13 F17 F19 107(4) no
F8 F13 F17 B2 60(3) no
F8 F13 F17 B3 60(4) no
F8 F13 B2 F8 -0(3927786) no
F8 F13 B2 F9 29(4) no
F8 F13 B2 F10 144(4) no
F8 F13 B2 F11 -111(4) no
F8 F13 B2 F12 50(3) no
F8 F13 B2 F14 43(3) no
F8 F13 B2 F15 3(5) no
F8 F13 B2 F16 145(4) no
F8 F13 B2 F17 -57(3) no
F8 F13 B2 F19 -100(4) no
F17 F13 B2 F8 57(3) no
F17 F13 B2 F9 86(3) no
F17 F13 B2 F10 -159(3) no
F17 F13 B2 F11 -54(3) no
F17 F13 B2 F12 108(3) no
F17 F13 B2 F14 100(3) no
F17 F13 B2 F15 60(4) no
F17 F13 B2 F16 -158(2) no
F17 F13 B2 F19 -42(2) no
B2 F13 F17 F14 -43.4(10) no
B2 F13 F17 F19 47.3(19) no
B2 F13 F17 B3 0.6(13) no
F8 F14 B2 F9 141(4) no
F8 F14 B2 F10 -107(3) no
F8 F14 B2 F11 81(8) no
F8 F14 B2 F13 -25.3(19) no
F8 F14 B2 F15 132(3) no
F8 F14 B2 F16 -127(3) no
F8 F14 B2 F17 12(3) no
F8 F14 B2 F19 49(6) no
F8 F14 B3 F9 158(5) no
F8 F14 B3 F11 -32(8) no
F8 F14 B3 F15 150(4) no
F8 F14 B3 F16 -102(4) no
F8 F14 B3 F17 3(2) no
F9 F14 F17 F13 158(4) no
F9 F14 F17 F19 30(4) no
F9 F14 F17 B2 50(3) no
F9 F14 F17 B3 20(3) no
F9 F14 B2 F8 -141(4) no
F9 F14 B2 F10 112(3) no
F9 F14 B2 F11 -60(8) no
F9 F14 B2 F13 -167(3) no
F9 F14 B2 F15 -9.0(18) no
F9 F14 B2 F16 92(3) no
F9 F14 B2 F17 -129(3) no
F9 F14 B2 F19 -92(5) no
F9 F14 B3 F8 -158(5) no
F9 F14 B3 F11 170(7) no
F9 F14 B3 F15 -7(2) no
F9 F14 B3 F16 100(3) no
F9 F14 B3 F17 -155(4) no
F17 F14 B2 F8 -12.0(19) no
F17 F14 B2 F9 129(3) no
F17 F14 B2 F10 -118.7(15) no
F17 F14 B2 F11 69(7) no
F17 F14 B2 F13 -37.2(11) no
F17 F14 B2 F15 120.3(16) no
F17 F14 B2 F16 -138.5(17) no
F17 F14 B2 F19 37(4) no
B2 F14 F17 F13 108(3) no
B2 F14 F17 F19 -19(3) no
B2 F14 F17 B3 -29.1(15) no
F17 F14 B3 F8 -3.3(18) no
F17 F14 B3 F9 155(4) no
F17 F14 B3 F11 -36(7) no
F17 F14 B3 F15 147(3) no
F17 F14 B3 F16 -105.5(19) no
F17 F14 B3 F17 -0(7339592) no
B3 F14 F17 F13 137(3) no
B3 F14 F17 F19 10(2) no
B3 F14 F17 B2 29.1(17) no
B3 F14 F17 B3 0(2690725) no
B2 F14 B3 F8 63(4) no
B2 F14 B3 F9 -139(6) no
B2 F14 B3 F11 30(7) no
B2 F14 B3 F15 -147(5) no
B2 F14 B3 F16 -39(4) no
B2 F14 B3 F17 66(4) no
B3 F14 B2 F8 -109(4) no
B3 F14 B2 F9 32(5) no
B3 F14 B2 F10 144(4) no
B3 F14 B2 F11 -28(6) no
B3 F14 B2 F13 -134(4) no
B3 F14 B2 F15 23(4) no
B3 F14 B2 F16 125(4) no
B3 F14 B2 F17 -97(4) no
B3 F14 B2 F19 -60(5) no
B2 F15 B3 F8 46(3) no
B2 F15 B3 F9 16(4) no
B2 F15 B3 F11 -152(7) no
B2 F15 B3 F14 26(4) no
B2 F15 B3 F16 -45(4) no
B2 F15 B3 F17 68(4) no
B3 F15 B2 F8 -103(5) no
B3 F15 B2 F9 -162(5) no
B3 F15 B2 F10 123(5) no
B3 F15 B2 F11 17(4) no
B3 F15 B2 F12 -145(5) no
B3 F15 B2 F13 -105(5) no
B3 F15 B2 F14 -144(5) no
B3 F15 B2 F16 113(5) no
B3 F15 B2 F17 -68(5) no
B3 F15 B2 F19 -2(4) no
B2 F16 B3 F8 2(3) no
B2 F16 B3 F9 90(4) no
B2 F16 B3 F11 -113(4) no
B2 F16 B3 F14 40(3) no
B2 F16 B3 F15 118(4) no
B2 F16 B3 F17 -20(3) no
B3 F16 B2 F8 -176(5) no
B3 F16 B2 F9 -64(3) no
B3 F16 B2 F10 165(4) no
B3 F16 B2 F11 47(3) no
B3 F16 B2 F12 -135(4) no
B3 F16 B2 F13 162(4) no
B3 F16 B2 F14 -122(4) no
B3 F16 B2 F15 -39(3) no
B3 F16 B2 F17 142(5) no
B3 F16 B2 F19 61(4) no
F13 F17 F19 B2 -67(3) no
F13 F17 B2 F8 -53(3) no
F13 F17 B2 F9 -118(3) no
F13 F17 B2 F10 24(3) no
F13 F17 B2 F11 132(3) no
F13 F17 B2 F12 -59(2) no
F13 F17 B2 F14 -71(3) no
F13 F17 B2 F15 -145(3) no
F13 F17 B2 F16 33(4) no
F13 F17 B2 F19 133(3) no
F13 F17 B3 F8 -49(3) no
F13 F17 B3 F9 -74(4) no
F13 F17 B3 F11 110(3) no
F13 F17 B3 F14 -53(3) no
F13 F17 B3 F15 -101(5) no
F13 F17 B3 F16 15(4) no
F14 F17 F19 B2 17(3) no
F14 F17 B2 F8 18(3) no
F14 F17 B2 F9 -47(3) no
F14 F17 B2 F10 96(3) no
F14 F17 B2 F11 -157(3) no
F14 F17 B2 F12 13(3) no
F14 F17 B2 F13 71(3) no
F14 F17 B2 F15 -74(3) no
F14 F17 B2 F16 105(4) no
F14 F17 B2 F19 -156(3) no
F14 F17 B3 F8 5(3) no
F14 F17 B3 F9 -21(3) no
F14 F17 B3 F11 163(4) no
F14 F17 B3 F15 -47(4) no
F14 F17 B3 F16 69(3) no
F19 F17 B2 F8 174(2) no
F19 F17 B2 F9 109.2(19) no
F19 F17 B2 F10 -108.6(18) no
F19 F17 B2 F11 -1.1(11) no
F19 F17 B2 F12 168.5(15) no
F19 F17 B2 F13 -132.8(16) no
F19 F17 B2 F14 155.8(18) no
F19 F17 B2 F15 81.8(17) no
F19 F17 B2 F16 -99(3) no
F19 F17 B3 F8 -159(3) no
F19 F17 B3 F9 176(4) no
F19 F17 B3 F11 -0.2(16) no
F19 F17 B3 F14 -164(3) no
F19 F17 B3 F15 149(5) no
F19 F17 B3 F16 -95(3) no
B3 F17 F19 B2 31(2) no
B2 F17 B3 F8 -47(3) no
B2 F17 B3 F9 -73(3) no
B2 F17 B3 F11 111(4) no
B2 F17 B3 F14 -52(3) no
B2 F17 B3 F15 -99(5) no
B2 F17 B3 F16 17(2) no
B3 F17 B2 F8 128(3) no
B3 F17 B2 F9 63(3) no
B3 F17 B2 F10 -155(4) no
B3 F17 B2 F11 -47(3) no
B3 F17 B2 F12 123(3) no
B3 F17 B2 F13 -179(3) no
B3 F17 B2 F14 110(3) no
B3 F17 B2 F15 36(3) no
B3 F17 B2 F16 -145(4) no
B3 F17 B2 F19 -46(3) no
F17 F19 B2 F8 -3.1(11) no
F17 F19 B2 F9 -109.7(18) no
F17 F19 B2 F10 112.3(17) no
F17 F19 B2 F11 177(3) no
F17 F19 B2 F12 -18(3) no
F17 F19 B2 F13 26.6(10) no
F17 F19 B2 F14 -41(3) no
F17 F19 B2 F15 -118.8(14) no
F17 F19 B2 F16 134.8(17) no
C2 C1 C22 C21 1.6(15) no
C22 C1 C2 C3 -1.0(14) no
C1 C2 C3 C4 178.3(7) no
C1 C2 C3 C20 -0.1(11) no
C2 C3 C4 Pd1 101.7(8) no
C2 C3 C4 C5 -176.0(6) no
C2 C3 C20 C19 178.8(6) no
C2 C3 C20 C21 0.5(10) no
C4 C3 C20 C19 0.5(10) no
C4 C3 C20 C21 -177.8(6) no
C20 C3 C4 Pd1 -80.0(8) no
C20 C3 C4 C5 2.3(10) no
Pd1 C4 C5 C6 -55.2(5) no
Pd1 C4 C5 C18 111.2(5) no
C3 C4 C5 Pd1 -113.6(6) no
C3 C4 C5 C6 -168.8(6) no
C3 C4 C5 C18 -2.4(9) no
Pd1 C5 C6 C7 113.6(5) no
Pd1 C5 C18 Pd2 2.7(6) no
Pd1 C5 C18 C17 -80.0(6) no
Pd1 C5 C18 C19 85.1(5) no
C4 C5 C6 Pd1 56.4(6) no
C4 C5 C6 C7 170.0(5) no
C4 C5 C18 Pd2 -82.5(6) no
C4 C5 C18 C17 -165.2(5) no
C4 C5 C18 C19 -0.1(8) no
C6 C5 C18 Pd2 84.1(6) no
C6 C5 C18 C17 1.4(8) no
C6 C5 C18 C19 166.5(5) no
C18 C5 C6 Pd1 -110.2(5) no
C18 C5 C6 C7 3.5(8) no
Pd1 C6 C7 C8 -100.5(6) no
Pd1 C6 C7 C16 79.6(6) no
C5 C6 C7 C8 175.8(5) no
C5 C6 C7 C16 -4.2(8) no
C6 C7 C8 C9 -177.3(5) no
C6 C7 C16 C15 176.5(5) no
C6 C7 C16 C17 0.2(8) no
C8 C7 C16 C15 -3.5(8) no
C8 C7 C16 C17 -179.8(5) no
C16 C7 C8 C9 2.7(8) no
C7 C8 C9 C10 178.5(5) no
C7 C8 C9 C14 -0.5(8) no
C8 C9 C10 C11 -176.8(5) no
C8 C9 C14 C13 176.4(5) no
C8 C9 C14 C15 -0.9(8) no
C10 C9 C14 C13 -2.6(8) no
C10 C9 C14 C15 -179.9(5) no
C14 C9 C10 C11 2.2(8) no
C9 C10 C11 C12 -1.2(9) no
C10 C11 C12 C13 0.7(9) no
C11 C12 C13 C14 -1.2(9) no
C12 C13 C14 C9 2.1(9) no
C12 C13 C14 C15 179.3(5) no
C9 C14 C15 C16 0.1(8) no
C13 C14 C15 C16 -177.1(5) no
C14 C15 C16 C7 2.1(8) no
C14 C15 C16 C17 178.3(5) no
C7 C16 C17 Pd2 -77.5(7) no
C7 C16 C17 C18 4.7(8) no
C15 C16 C17 Pd2 106.3(6) no
C15 C16 C17 C18 -171.6(5) no
Pd2 C17 C18 C5 106.5(5) no
Pd2 C17 C18 C19 -58.4(4) no
C16 C17 C18 Pd2 -112.0(5) no
C16 C17 C18 C5 -5.5(8) no
C16 C17 C18 C19 -170.4(5) no
Pd2 C18 C19 C20 110.1(5) no
C5 C18 C19 Pd2 -107.2(5) no
C5 C18 C19 C20 2.9(9) no
C17 C18 C19 Pd2 58.1(5) no
C17 C18 C19 C20 168.2(5) no
Pd2 C19 C20 C3 77.6(8) no
Pd2 C19 C20 C21 -104.1(7) no
C18 C19 C20 C3 -3.1(10) no
C18 C19 C20 C21 175.2(6) no
C3 C20 C21 C22 0.0(11) no
C19 C20 C21 C22 -178.2(6) no
C20 C21 C22 C1 -1.1(13) no
